data_9010191
loop_
_publ_author_name
'Bindi, L.'
'Bonazzi, P.'

_publ_section_title
;
 Light-induced alteration of arsenic sulfides: A new product having an
 orthorhombic crystal structure
;
_journal_name_full 'American Mineralogist'
_journal_page_first 617
_journal_page_last 620
_journal_paper_doi 10.2138/am.2007.2332
_journal_volume 92
_journal_year 2007
_chemical_formula_structural As4S5
_chemical_formula_sum 'As4 S4.93'
_space_group_IT_number 56
_symmetry_space_group_name_Hall '-P 2ab 2ac'
_symmetry_space_group_name_H-M 'P c c n'
_cell_angle_alpha 90
_cell_angle_beta 90
_cell_angle_gamma 90
_cell_length_a 19.352
_cell_length_b 10.166
_cell_length_c 8.697
_cell_formula_units_Z 8
_cell_volume 1710.982
_database_code_amcsd 0004312
_exptl_crystal_density_diffrn 3.554
_cod_database_code 9010191
_amcsd_formula_title As4S5

loop_
_space_group_symop_operation_xyz
x,y,z
x,1/2-y,1/2+z
-x,1/2+y,1/2-z
1/2-x,y,1/2+z
1/2+x,-y,1/2-z
1/2+x,1/2+y,-z
1/2-x,1/2-y,z
-x,-y,-z

loop_
_atom_site_aniso_label
_atom_site_aniso_U_11
_atom_site_aniso_U_22
_atom_site_aniso_U_33
_atom_site_aniso_U_12
_atom_site_aniso_U_13
_atom_site_aniso_U_23
As1 0.09900 0.09200 0.15100 -0.01800 0.02600 -0.02700
As2 0.10700 0.11600 0.11200 -0.02300 0.03800 -0.02100
As3 0.10400 0.08300 0.12300 0.03000 0.01800 0.02600
As4 0.06100 0.07400 0.08600 -0.00700 -0.00200 0.01300
S1 0.06500 0.09000 0.12000 0.01900 0.01000 -0.01000
S2 0.07100 0.11000 0.13000 -0.01000 -0.02000 0.03000
S3 0.03500 0.09000 0.09000 -0.00900 0.00200 0.01000
S4 0.14000 0.10000 0.16000 -0.02000 0.06000 -0.02000
S5 0.17000 0.11000 0.15000 0.01000 -0.03000 -0.02000

loop_
_atom_site_label
_atom_site_fract_x
_atom_site_fract_y
_atom_site_fract_z
_atom_site_occupancy
_atom_site_U_iso_or_equiv
As1 0.06840 0.86190 0.10300 1.00000 0.11400
As2 0.03600 0.02830 0.30300 1.00000 0.11100
As3 0.19950 0.90920 0.34480 1.00000 0.10300
As4 0.15840 0.16060 0.04340 1.00000 0.07400
S1 0.07160 0.21400 0.20200 1.00000 0.09200
S2 0.10660 0.51000 0.43000 1.00000 0.10300
S3 0.23700 0.07100 0.19700 1.00000 0.07300
S4 0.11100 0.98400 0.46800 1.00000 0.13200
S5 0.15400 0.77500 0.18800 0.93000 0.14000

loop_
_cod_related_entry_id
_cod_related_entry_database
_cod_related_entry_code
1 AMCSD 0004312
